data_2019878
loop_
_publ_author_name
'H\"utzler, Wilhelm Maximilian'
'Egert, Ernst'

_publ_section_title
;
 Cocrystals of 6-methyl-2-thiouracil: presence of the
 acceptor--donor--acceptor/donor--acceptor--donor synthon
;
_journal_issue 3
_journal_name_full 'Acta Crystallographica Section C'
_journal_page_first
;
;
_journal_paper_doi 10.1107/S2053229615002867
_journal_volume 71
_journal_year 2015
_chemical_formula_iupac '2C5 H6 N2 O S, C4 H6 N4, 2C4 H9 N O'
_chemical_formula_moiety '2(C5 H6 N2 O S), C4 H6 N4, 2(C4 H9 N O)'
_chemical_formula_sum 'C22 H36 N10 O4 S2'
_chemical_formula_weight 568.73
_chemical_name_systematic
;
6-Methyl-2-thiouracil--2,4-diaminopyrimidine--dimethylacetamide (2/1/2)
;
_space_group_crystal_system triclinic
_space_group_IT_number 2
_space_group_name_Hall '-P 1'
_space_group_name_H-M_alt 'P -1'
_symmetry_space_group_name_Hall '-P 1'
_symmetry_space_group_name_H-M 'P -1'
_atom_sites_solution_hydrogens mixed
_audit_creation_method SHELXL-1997
_cell_angle_alpha 89.914(7)
_cell_angle_beta 76.230(7)
_cell_angle_gamma 83.418(7)
_cell_formula_units_Z 2
_cell_length_a 8.2095(7)
_cell_length_b 12.8069(11)
_cell_length_c 14.3391(13)
_cell_measurement_reflns_used 12180
_cell_measurement_temperature 173(2)
_cell_measurement_theta_max 25.99
_cell_measurement_theta_min 3.22
_cell_volume 1454.1(2)
_computing_cell_refinement
;
X-AREA (Stoe & Cie, 2001)
;
_computing_data_collection
;
X-AREA (Stoe & Cie, 2001)
;
_computing_data_reduction
;
X-AREA (Stoe & Cie, 2001)
;
_computing_molecular_graphics
;
Mercury (Macrae <i>et al.</i>,  2008) and XP in SHELXTL-Plus (Sheldrick,
2008)
;
_computing_publication_material
;
publCIF (Westrip, 2010)
;
_computing_structure_refinement
;
SHELXL2013 (Sheldrick, 2015)
;
_computing_structure_solution
;
SHELXD (Sheldrick, 2008)
;
_diffrn_ambient_temperature 173(2)
_diffrn_measured_fraction_theta_full 0.992
_diffrn_measured_fraction_theta_max 0.987
_diffrn_measurement_device_type 'Stoe IPDS II two-circle'
_diffrn_measurement_method \w
_diffrn_radiation_type MoK\a
_diffrn_radiation_wavelength 0.71073
_diffrn_reflns_av_R_equivalents 0.0295
_diffrn_reflns_limit_h_max 9
_diffrn_reflns_limit_h_min -9
_diffrn_reflns_limit_k_max 15
_diffrn_reflns_limit_k_min -15
_diffrn_reflns_limit_l_max 17
_diffrn_reflns_limit_l_min -14
_diffrn_reflns_number 11080
_diffrn_reflns_theta_full 25.000
_diffrn_reflns_theta_max 25.619
_diffrn_reflns_theta_min 3.299
_exptl_absorpt_coefficient_mu 0.229
_exptl_absorpt_correction_T_max 0.961
_exptl_absorpt_correction_T_min 0.939
_exptl_absorpt_correction_type multi-scan
_exptl_absorpt_process_details
;
(X-AREA; Stoe & Cie, 2001)
;
_exptl_crystal_colour colourless
_exptl_crystal_density_diffrn 1.299
_exptl_crystal_description block
_exptl_crystal_F_000 604
_exptl_crystal_size_max 0.300
_exptl_crystal_size_mid 0.220
_exptl_crystal_size_min 0.180
_refine_diff_density_max 0.339
_refine_diff_density_min -0.264
_refine_ls_extinction_method none
_refine_ls_goodness_of_fit_ref 1.050
_refine_ls_hydrogen_treatment mixed
_refine_ls_matrix_type full
_refine_ls_number_parameters 417
_refine_ls_number_reflns 5400
_refine_ls_number_restraints 264
_refine_ls_restrained_S_all 1.107
_refine_ls_R_factor_all 0.0481
_refine_ls_R_factor_gt 0.0386
_refine_ls_shift/su_max 0.001
_refine_ls_shift/su_mean 0.000
_refine_ls_structure_factor_coef Fsqd
_refine_ls_weighting_details 'w=1/[\s^2^(Fo^2^)+(0.0563P)^2^+0.3449P] where P=(Fo^2^+2Fc^2^)/3'
_refine_ls_weighting_scheme calc
_refine_ls_wR_factor_gt 0.1007
_refine_ls_wR_factor_ref 0.1045
_reflns_number_gt 4514
_reflns_number_total 5400
_reflns_threshold_expression I>2\s(I)
_cod_data_source_file sk3578sup1.cif
_cod_data_source_block III
_cod_database_code 2019878
_cod_database_fobs_code 2019878
_shelx_space_group_comment
;
The symmetry employed for this shelxl refinement is uniquely defined
by the following loop, which should always be used as a source of
symmetry information in preference to the above space-group names.
They are only intended as comments.
;
_shelx_estimated_absorpt_t_min 0.934
_shelx_estimated_absorpt_t_max 0.960
_shelxl_version_number 2.013

loop_
_space_group_symop_operation_xyz
'x, y, z'
'-x, -y, -z'

loop_
_atom_site_type_symbol
_atom_site_label
_atom_site_fract_x
_atom_site_fract_y
_atom_site_fract_z
_atom_site_U_iso_or_equiv
_atom_site_adp_type
_atom_site_calc_flag
_atom_site_occupancy
_atom_site_disorder_assembly
_atom_site_disorder_group
N N1A 0.45478(17) 0.96529(11) 0.63713(10) 0.0274(3) Uani d 1 . .
H H1A 0.410(2) 1.0264(13) 0.6207(14) 0.033 Uiso d 1 . .
C C2A 0.3567(2) 0.88686(12) 0.66301(11) 0.0262(3) Uani d 1 . .
S S21A 0.15266(5) 0.90090(3) 0.66124(3) 0.03432(13) Uani d 1 . .
N N3A 0.43471(17) 0.79672(11) 0.69065(10) 0.0279(3) Uani d 1 . .
H H3A 0.377(2) 0.7436(13) 0.7066(14) 0.034 Uiso d 1 . .
C C4A 0.6030(2) 0.78048(13) 0.69412(12) 0.0296(4) Uani d 1 . .
O O41A 0.66039(15) 0.69456(9) 0.71935(10) 0.0400(3) Uani d 1 . .
C C5A 0.6972(2) 0.86709(13) 0.66526(12) 0.0309(4) Uani d 1 . .
H H5A 0.8131 0.8615 0.6664 0.037 Uiso calc 1 . .
C C6A 0.6232(2) 0.95624(13) 0.63654(12) 0.0287(3) Uani d 1 . .
C C61A 0.7149(2) 1.04783(14) 0.60124(14) 0.0366(4) Uani d 1 . .
H H61A 0.8249 1.0398 0.6176 0.055 Uiso calc 1 . .
H H61B 0.6485 1.1127 0.6315 0.055 Uiso calc 1 . .
H H61C 0.7317 1.0512 0.5314 0.055 Uiso calc 1 . .
N N1B 0.53903(17) 0.04939(11) 0.86396(10) 0.0296(3) Uani d 1 . .
H H1B 0.501(2) -0.0102(13) 0.8852(14) 0.036 Uiso d 1 . .
C C2B 0.4328(2) 0.12959(13) 0.84211(12) 0.0282(3) Uani d 1 . .
S S21B 0.22937(5) 0.11895(3) 0.85068(4) 0.03592(13) Uani d 1 . .
N N3B 0.50420(17) 0.21859(11) 0.81230(11) 0.0301(3) Uani d 1 . .
H H3B 0.439(2) 0.2708(13) 0.8008(14) 0.036 Uiso d 1 . .
C C4B 0.6731(2) 0.23176(14) 0.80270(14) 0.0350(4) Uani d 1 . .
O O41B 0.72348(16) 0.31615(10) 0.77527(12) 0.0485(4) Uani d 1 . .
C C5B 0.7756(2) 0.14273(14) 0.82645(13) 0.0349(4) Uani d 1 . .
H H5B 0.8928 0.1458 0.8204 0.042 Uiso calc 1 . .
C C6B 0.7077(2) 0.05468(13) 0.85730(12) 0.0310(4) Uani d 1 . .
C C61B 0.8046(2) -0.04043(15) 0.88667(14) 0.0395(4) Uani d 1 . .
H H61D 0.9255 -0.0331 0.8686 0.059 Uiso calc 1 . .
H H61E 0.7833 -0.1030 0.8543 0.059 Uiso calc 1 . .
H H61F 0.7686 -0.0476 0.9564 0.059 Uiso calc 1 . .
N N1C 0.29400(18) 0.40736(12) 0.77383(11) 0.0361(3) Uani d 1 . .
C C2C 0.3541(2) 0.50040(13) 0.75200(13) 0.0324(4) Uani d 1 . .
N N21C 0.51981(19) 0.50244(13) 0.74292(15) 0.0453(4) Uani d 1 . .
H H21C 0.586(3) 0.4483(15) 0.7502(17) 0.054 Uiso d 1 . .
H H22C 0.562(3) 0.5620(15) 0.7349(17) 0.054 Uiso d 1 . .
N N3C 0.26437(18) 0.59105(12) 0.73741(12) 0.0369(3) Uani d 1 . .
C C4C 0.0981(2) 0.58694(16) 0.74605(15) 0.0426(4) Uani d 1 . .
H H4C 0.0290 0.6488 0.7364 0.051 Uiso calc 0.182(5) A 2
C C5C 0.0240(2) 0.49327(17) 0.76904(16) 0.0481(5) Uani d 1 . .
H H5C -0.0933 0.4907 0.7755 0.058 Uiso calc 1 . .
C C6C 0.1277(2) 0.40755(16) 0.78137(15) 0.0408(4) Uani d 1 . .
H H6C 0.0804 0.3435 0.7963 0.049 Uiso calc 0.818(5) A 1
N N41C 0.0045(3) 0.67242(17) 0.7335(2) 0.0594(9) Uani d 0.818(5) A 1
H H41C 0.054(4) 0.7283(19) 0.713(2) 0.071 Uiso d 0.818(5) A 1
H H42C -0.103(3) 0.675(3) 0.729(2) 0.071 Uiso d 0.818(5) A 1
N N41' 0.0469(11) 0.3370(7) 0.7899(8) 0.052(3) Uani d 0.182(5) A 2
H H41' 0.0954 0.2724 0.7921 0.062 Uiso calc 0.182(5) A 2
H H42' -0.0624 0.3486 0.7940 0.062 Uiso calc 0.182(5) A 2
C C1X 0.0801(3) 1.2088(2) 0.5787(2) 0.0658(7) Uani d 1 . .
H H1XA 0.0125 1.2534 0.6329 0.099 Uiso calc 0.898(4) B 1
H H1XB 0.0719 1.1347 0.5940 0.099 Uiso calc 0.898(4) B 1
H H1XC 0.0377 1.2250 0.5214 0.099 Uiso calc 0.898(4) B 1
H H1XD -0.0361 1.2350 0.5772 0.099 Uiso calc 0.102(4) B 2
H H1XE 0.0845 1.1906 0.6446 0.099 Uiso calc 0.102(4) B 2
H H1XF 0.1184 1.1463 0.5365 0.099 Uiso calc 0.102(4) B 2
O O21X 0.37568(18) 1.16082(10) 0.57009(11) 0.0451(3) Uani d 1 . .
C C31X 0.4755(4) 1.34632(19) 0.51789(19) 0.0666(7) Uani d 1 . .
H H3XA 0.5501 1.2800 0.5129 0.100 Uiso calc 0.898(4) B 1
H H3XB 0.4851 1.3881 0.5731 0.100 Uiso calc 0.898(4) B 1
H H3XC 0.5085 1.3857 0.4591 0.100 Uiso calc 0.898(4) B 1
H H3XD 0.4106 1.4111 0.5040 0.100 Uiso calc 0.102(4) B 2
H H3XE 0.5647 1.3228 0.4608 0.100 Uiso calc 0.102(4) B 2
H H3XF 0.5266 1.3598 0.5713 0.100 Uiso calc 0.102(4) B 2
C C32X 0.1741(5) 1.4083(2) 0.5147(2) 0.0883(10) Uani d 1 . .
H H4XA 0.1983 1.4255 0.4466 0.132 Uiso calc 0.898(4) B 1
H H4XB 0.1772 1.4709 0.5533 0.132 Uiso calc 0.898(4) B 1
H H4XC 0.0618 1.3846 0.5338 0.132 Uiso calc 0.898(4) B 1
H H4XD 0.0558 1.4300 0.5146 0.132 Uiso calc 0.102(4) B 2
H H4XE 0.2455 1.4153 0.4502 0.132 Uiso calc 0.102(4) B 2
H H4XF 0.2082 1.4530 0.5604 0.132 Uiso calc 0.102(4) B 2
C C1Y 0.1704(3) -0.1831(2) 0.93008(18) 0.0604(6) Uani d 1 . .
H H1YA 0.1510 -0.2234 0.8765 0.091 Uiso calc 0.615(6) C 1
H H1YB 0.1485 -0.1078 0.9193 0.091 Uiso calc 0.615(6) C 1
H H1YC 0.0943 -0.2012 0.9901 0.091 Uiso calc 0.615(6) C 1
H H1YD 0.0584 -0.2059 0.9365 0.091 Uiso calc 0.385(6) C 2
H H1YE 0.2112 -0.1581 0.8650 0.091 Uiso calc 0.385(6) C 2
H H1YF 0.1631 -0.1261 0.9769 0.091 Uiso calc 0.385(6) C 2
O O21Y 0.46831(18) -0.15098(10) 0.91848(11) 0.0472(3) Uani d 1 . .
C C31Y 0.5723(4) -0.3364(2) 0.9634(2) 0.0738(8) Uani d 1 . .
H H3YA 0.6203 -0.3957 0.9184 0.111 Uiso calc 0.615(6) C 1
H H3YB 0.5807 -0.3565 1.0283 0.111 Uiso calc 0.615(6) C 1
H H3YC 0.6346 -0.2760 0.9441 0.111 Uiso calc 0.615(6) C 1
H H3YD 0.5160 -0.4001 0.9772 0.111 Uiso calc 0.385(6) C 2
H H3YE 0.6113 -0.3160 1.0195 0.111 Uiso calc 0.385(6) C 2
H H3YF 0.6692 -0.3501 0.9082 0.111 Uiso calc 0.385(6) C 2
C C32Y 0.2586(4) -0.38080(18) 0.9845(2) 0.0726(8) Uani d 1 . .
H H4YA 0.3080 -0.4515 0.9594 0.109 Uiso calc 0.615(6) C 1
H H4YB 0.1668 -0.3560 0.9540 0.109 Uiso calc 0.615(6) C 1
H H4YC 0.2140 -0.3829 1.0541 0.109 Uiso calc 0.615(6) C 1
H H4YD 0.1413 -0.3912 0.9869 0.109 Uiso calc 0.385(6) C 2
H H4YE 0.2787 -0.3873 1.0490 0.109 Uiso calc 0.385(6) C 2
H H4YF 0.3348 -0.4341 0.9412 0.109 Uiso calc 0.385(6) C 2
C C2X 0.2632(3) 1.22962(17) 0.56005(16) 0.0411(6) Uani d 0.898(4) B 1
N N3X 0.3016(3) 1.32414(15) 0.53055(15) 0.0519(6) Uani d 0.898(4) B 1
C C2X' 0.3546(12) 1.2584(7) 0.5462(14) 0.039(4) Uani d 0.102(4) B 2
N N3X' 0.1943(12) 1.2935(7) 0.5445(12) 0.047(4) Uani d 0.102(4) B 2
C C2Y 0.3552(5) -0.2100(3) 0.9370(2) 0.0399(10) Uani d 0.615(6) C 1
N N3Y 0.3913(5) -0.3077(2) 0.9629(2) 0.0533(11) Uani d 0.615(6) C 1
C C2Y' 0.4457(7) -0.2458(4) 0.9403(4) 0.0376(14) Uani d 0.385(6) C 2
N N3Y' 0.2906(6) -0.2740(3) 0.9483(3) 0.0394(14) Uani d 0.385(6) C 2

loop_
_atom_site_aniso_label
_atom_site_aniso_U_11
_atom_site_aniso_U_22
_atom_site_aniso_U_33
_atom_site_aniso_U_12
_atom_site_aniso_U_13
_atom_site_aniso_U_23
N1A 0.0250(7) 0.0263(7) 0.0307(7) -0.0047(5) -0.0057(6) 0.0029(5)
C2A 0.0243(8) 0.0278(8) 0.0260(8) -0.0042(6) -0.0045(6) 0.0012(6)
S21A 0.0208(2) 0.0362(2) 0.0467(3) -0.00462(16) -0.00888(17) 0.01143(18)
N3A 0.0217(6) 0.0281(7) 0.0352(8) -0.0068(5) -0.0075(6) 0.0051(6)
C4A 0.0231(8) 0.0316(8) 0.0349(9) -0.0047(6) -0.0083(7) 0.0013(7)
O41A 0.0268(6) 0.0334(6) 0.0644(9) -0.0068(5) -0.0187(6) 0.0130(6)
C5A 0.0226(8) 0.0370(9) 0.0355(9) -0.0094(7) -0.0088(7) 0.0033(7)
C6A 0.0271(8) 0.0333(8) 0.0270(8) -0.0101(7) -0.0058(6) -0.0006(6)
C61A 0.0344(9) 0.0376(9) 0.0412(10) -0.0166(7) -0.0101(8) 0.0078(8)
N1B 0.0261(7) 0.0292(7) 0.0326(8) 0.0000(6) -0.0066(6) 0.0031(6)
C2B 0.0258(8) 0.0303(8) 0.0272(8) 0.0004(6) -0.0054(6) 0.0006(6)
S21B 0.0236(2) 0.0369(2) 0.0488(3) -0.00511(16) -0.01088(18) 0.00844(19)
N3B 0.0216(7) 0.0285(7) 0.0401(8) 0.0006(5) -0.0087(6) 0.0045(6)
C4B 0.0252(8) 0.0378(9) 0.0415(10) -0.0025(7) -0.0078(7) 0.0048(8)
O41B 0.0280(6) 0.0389(7) 0.0796(11) -0.0065(5) -0.0136(7) 0.0181(7)
C5B 0.0208(8) 0.0440(10) 0.0395(10) 0.0002(7) -0.0085(7) 0.0061(8)
C6B 0.0257(8) 0.0371(9) 0.0280(8) 0.0036(7) -0.0057(7) 0.0015(7)
C61B 0.0312(9) 0.0447(10) 0.0403(10) 0.0057(8) -0.0091(8) 0.0080(8)
N1C 0.0268(7) 0.0376(8) 0.0449(9) -0.0103(6) -0.0072(6) 0.0021(7)
C2C 0.0244(8) 0.0352(9) 0.0382(10) -0.0030(7) -0.0087(7) -0.0001(7)
N21C 0.0238(8) 0.0297(8) 0.0857(14) -0.0057(6) -0.0184(8) 0.0122(8)
N3C 0.0239(7) 0.0400(8) 0.0488(9) -0.0042(6) -0.0122(6) 0.0047(7)
C4C 0.0268(9) 0.0505(11) 0.0528(12) -0.0008(8) -0.0158(8) 0.0018(9)
C5C 0.0245(9) 0.0611(13) 0.0605(13) -0.0124(9) -0.0103(9) -0.0022(10)
C6C 0.0278(9) 0.0450(10) 0.0503(12) -0.0117(8) -0.0070(8) -0.0010(8)
N41C 0.0265(11) 0.0376(12) 0.122(2) -0.0090(8) -0.0305(12) 0.0301(12)
N41' 0.033(5) 0.027(5) 0.097(9) -0.014(4) -0.015(5) 0.014(4)
C1X 0.0441(12) 0.0692(15) 0.0753(17) -0.0042(11) 0.0017(12) -0.0036(13)
O21X 0.0471(8) 0.0323(7) 0.0557(9) -0.0048(6) -0.0115(7) 0.0110(6)
C31X 0.0923(19) 0.0496(13) 0.0565(14) -0.0365(13) -0.0017(13) -0.0040(11)
C32X 0.129(3) 0.0474(14) 0.0687(17) 0.0378(15) -0.0078(17) 0.0070(12)
C1Y 0.0478(12) 0.0782(16) 0.0502(13) 0.0146(11) -0.0123(10) -0.0041(12)
O21Y 0.0451(8) 0.0361(7) 0.0594(9) -0.0040(6) -0.0108(7) 0.0090(6)
C31Y 0.0840(18) 0.0663(15) 0.0636(16) 0.0371(14) -0.0245(14) -0.0060(12)
C32Y 0.106(2) 0.0439(13) 0.0626(16) -0.0259(13) -0.0004(15) 0.0096(11)
C2X 0.0498(14) 0.0354(12) 0.0348(12) -0.0018(10) -0.0049(10) -0.0011(9)
N3X 0.0697(15) 0.0302(10) 0.0496(12) 0.0008(10) -0.0053(11) 0.0049(8)
C2X' 0.047(7) 0.033(7) 0.035(9) -0.008(6) -0.002(8) 0.002(7)
N3X' 0.053(7) 0.035(7) 0.045(9) 0.016(5) -0.005(8) 0.004(6)
C2Y 0.049(2) 0.034(2) 0.0328(17) 0.0020(17) -0.0048(15) 0.0006(13)
N3Y 0.070(2) 0.0334(18) 0.0508(18) 0.0018(16) -0.0063(16) 0.0079(13)
C2Y' 0.045(3) 0.026(3) 0.036(3) 0.008(2) -0.005(2) 0.003(2)
N3Y' 0.047(3) 0.028(2) 0.040(2) -0.005(2) -0.003(2) 0.0068(17)

loop_
_atom_type_symbol
_atom_type_description
_atom_type_scat_dispersion_real
_atom_type_scat_dispersion_imag
_atom_type_scat_source
C C 0.0033 0.0016 'International Tables Vol C Tables 4.2.6.8 and 6.1.1.4'
H H 0.0000 0.0000 'International Tables Vol C Tables 4.2.6.8 and 6.1.1.4'
N N 0.0061 0.0033 'International Tables Vol C Tables 4.2.6.8 and 6.1.1.4'
O O 0.0106 0.0060 'International Tables Vol C Tables 4.2.6.8 and 6.1.1.4'
S S 0.1246 0.1234 'International Tables Vol C Tables 4.2.6.8 and 6.1.1.4'

loop_
_geom_angle_atom_site_label_1
_geom_angle_atom_site_label_2
_geom_angle_atom_site_label_3
_geom_angle
C2A N1A C6A 123.42(14)
C2A N1A H1A 119.9(13)
C6A N1A H1A 116.7(13)
N1A C2A N3A 115.86(14)
N1A C2A S21A 121.76(12)
N3A C2A S21A 122.39(12)
C2A N3A C4A 125.09(14)
C2A N3A H3A 119.0(13)
C4A N3A H3A 115.9(13)
O41A C4A N3A 119.27(15)
O41A C4A C5A 125.37(15)
N3A C4A C5A 115.34(14)
C6A C5A C4A 120.49(15)
C6A C5A H5A 119.8
C4A C5A H5A 119.8
C5A C6A N1A 119.78(15)
C5A C6A C61A 123.54(15)
N1A C6A C61A 116.67(15)
C6A C61A H61A 109.5
C6A C61A H61B 109.5
H61A C61A H61B 109.5
C6A C61A H61C 109.5
H61A C61A H61C 109.5
H61B C61A H61C 109.5
C2B N1B C6B 123.75(15)
C2B N1B H1B 120.7(13)
C6B N1B H1B 115.6(13)
N1B C2B N3B 115.42(14)
N1B C2B S21B 121.90(13)
N3B C2B S21B 122.67(12)
C2B N3B C4B 125.31(14)
C2B N3B H3B 116.8(14)
C4B N3B H3B 117.8(14)
O41B C4B N3B 119.61(15)
O41B C4B C5B 125.10(16)
N3B C4B C5B 115.29(15)
C6B C5B C4B 120.47(16)
C6B C5B H5B 119.8
C4B C5B H5B 119.8
C5B C6B N1B 119.74(15)
C5B C6B C61B 123.85(16)
N1B C6B C61B 116.40(15)
C6B C61B H61D 109.5
C6B C61B H61E 109.5
H61D C61B H61E 109.5
C6B C61B H61F 109.5
H61D C61B H61F 109.5
H61E C61B H61F 109.5
C6C N1C C2C 115.34(15)
N21C C2C N3C 116.74(16)
N21C C2C N1C 116.75(15)
N3C C2C N1C 126.51(16)
C2C N21C H21C 122.8(16)
C2C N21C H22C 119.7(16)
H21C N21C H22C 117(2)
C2C N3C C4C 115.73(16)
N41C C4C N3C 118.55(19)
N41C C4C C5C 119.70(18)
N3C C4C C5C 121.75(17)
N3C C4C H4C 119.1
C5C C4C H4C 119.1
C6C C5C C4C 116.82(17)
C6C C5C H5C 121.6
C4C C5C H5C 121.6
N41' C6C N1C 129.6(5)
N41' C6C C5C 106.2(5)
N1C C6C C5C 123.86(18)
N1C C6C H6C 118.1
C5C C6C H6C 118.1
C4C N41C H41C 119(2)
C4C N41C H42C 124(2)
H41C N41C H42C 115(3)
C6C N41' H41' 120.0
C6C N41' H42' 120.0
H41' N41' H42' 120.0
C2X C1X H1XA 109.5
C2X C1X H1XB 109.5
H1XA C1X H1XB 109.5
C2X C1X H1XC 109.5
H1XA C1X H1XC 109.5
H1XB C1X H1XC 109.5
N3X' C1X H1XD 109.5
N3X' C1X H1XE 109.5
H1XD C1X H1XE 109.5
N3X' C1X H1XF 109.5
H1XD C1X H1XF 109.5
H1XE C1X H1XF 109.5
N3X C31X H3XA 109.5
N3X C31X H3XB 109.5
H3XA C31X H3XB 109.5
N3X C31X H3XC 109.5
H3XA C31X H3XC 109.5
H3XB C31X H3XC 109.5
C2X' C31X H3XD 109.5
C2X' C31X H3XE 109.5
H3XD C31X H3XE 109.5
C2X' C31X H3XF 109.5
H3XD C31X H3XF 109.5
H3XE C31X H3XF 109.5
N3X C32X H4XA 109.5
N3X C32X H4XB 109.5
H4XA C32X H4XB 109.5
N3X C32X H4XC 109.5
H4XA C32X H4XC 109.5
H4XB C32X H4XC 109.5
N3X' C32X H4XD 109.5
N3X' C32X H4XE 109.5
H4XD C32X H4XE 109.5
N3X' C32X H4XF 109.5
H4XD C32X H4XF 109.5
H4XE C32X H4XF 109.5
C2Y C1Y H1YA 109.5
C2Y C1Y H1YB 109.5
H1YA C1Y H1YB 109.5
C2Y C1Y H1YC 109.5
H1YA C1Y H1YC 109.5
H1YB C1Y H1YC 109.5
N3Y' C1Y H1YD 109.5
N3Y' C1Y H1YE 109.5
H1YD C1Y H1YE 109.5
N3Y' C1Y H1YF 109.5
H1YD C1Y H1YF 109.5
H1YE C1Y H1YF 109.5
N3Y C31Y H3YA 109.5
N3Y C31Y H3YB 109.5
H3YA C31Y H3YB 109.5
N3Y C31Y H3YC 109.5
H3YA C31Y H3YC 109.5
H3YB C31Y H3YC 109.5
C2Y' C31Y H3YD 109.5
C2Y' C31Y H3YE 109.5
H3YD C31Y H3YE 109.5
C2Y' C31Y H3YF 109.5
H3YD C31Y H3YF 109.5
H3YE C31Y H3YF 109.5
N3Y C32Y H4YA 109.5
N3Y C32Y H4YB 109.5
H4YA C32Y H4YB 109.5
N3Y C32Y H4YC 109.5
H4YA C32Y H4YC 109.5
H4YB C32Y H4YC 109.5
N3Y' C32Y H4YD 109.5
N3Y' C32Y H4YE 109.5
H4YD C32Y H4YE 109.5
N3Y' C32Y H4YF 109.5
H4YD C32Y H4YF 109.5
H4YE C32Y H4YF 109.5
O21X C2X N3X 120.0(2)
O21X C2X C1X 121.7(2)
N3X C2X C1X 118.3(2)
C2X N3X C31X 118.4(2)
C2X N3X C32X 122.6(2)
C31X N3X C32X 119.0(2)
O21X C2X' N3X' 113.9(7)
O21X C2X' C31X 134.3(7)
N3X' C2X' C31X 111.8(6)
C2X' N3X' C1X 110.0(6)
C2X' N3X' C32X 112.6(6)
C1X N3X' C32X 137.2(7)
O21Y C2Y N3Y 119.5(4)
O21Y C2Y C1Y 126.6(3)
N3Y C2Y C1Y 113.9(3)
C2Y N3Y C31Y 114.2(3)
C2Y N3Y C32Y 120.8(3)
C31Y N3Y C32Y 125.0(3)
O21Y C2Y' N3Y' 117.7(5)
O21Y C2Y' C31Y 129.4(4)
N3Y' C2Y' C31Y 112.9(4)
C2Y' N3Y' C32Y 117.8(4)
C2Y' N3Y' C1Y 111.2(4)
C32Y N3Y' C1Y 130.4(4)

loop_
_geom_bond_atom_site_label_1
_geom_bond_atom_site_label_2
_geom_bond_distance
N1A C2A 1.355(2)
N1A C6A 1.372(2)
N1A H1A 0.882(15)
C2A N3A 1.360(2)
C2A S21A 1.6707(16)
N3A C4A 1.386(2)
N3A H3A 0.872(15)
C4A O41A 1.235(2)
C4A C5A 1.429(2)
C5A C6A 1.342(2)
C5A H5A 0.9500
C6A C61A 1.490(2)
C61A H61A 0.9800
C61A H61B 0.9800
C61A H61C 0.9800
N1B C2B 1.355(2)
N1B C6B 1.374(2)
N1B H1B 0.883(15)
C2B N3B 1.363(2)
C2B S21B 1.6668(17)
N3B C4B 1.390(2)
N3B H3B 0.850(15)
C4B O41B 1.232(2)
C4B C5B 1.428(2)
C5B C6B 1.343(3)
C5B H5B 0.9500
C6B C61B 1.493(2)
C61B H61D 0.9800
C61B H61E 0.9800
C61B H61F 0.9800
N1C C6C 1.343(2)
N1C C2C 1.349(2)
C2C N21C 1.339(2)
C2C N3C 1.346(2)
N21C H21C 0.853(16)
N21C H22C 0.870(16)
N3C C4C 1.348(2)
C4C N41C 1.301(3)
C4C C5C 1.410(3)
C4C H4C 0.9500
C5C C6C 1.348(3)
C5C H5C 0.9500
C6C N41' 1.170(8)
C6C H6C 0.9500
N41C H41C 0.880(18)
N41C H42C 0.895(18)
N41' H41' 0.8800
N41' H42' 0.8800
C1X N3X' 1.519(8)
C1X C2X 1.517(3)
C1X H1XA 0.9800
C1X H1XB 0.9800
C1X H1XC 0.9800
C1X H1XD 0.9800
C1X H1XE 0.9800
C1X H1XF 0.9800
O21X C2X 1.236(3)
O21X C2X' 1.298(8)
C31X N3X 1.457(3)
C31X C2X' 1.575(8)
C31X H3XA 0.9800
C31X H3XB 0.9800
C31X H3XC 0.9800
C31X H3XD 0.9800
C31X H3XE 0.9800
C31X H3XF 0.9800
C32X N3X 1.470(3)
C32X N3X' 1.532(7)
C32X H4XA 0.9800
C32X H4XB 0.9800
C32X H4XC 0.9800
C32X H4XD 0.9800
C32X H4XE 0.9800
C32X H4XF 0.9800
C1Y N3Y' 1.502(5)
C1Y C2Y 1.543(4)
C1Y H1YA 0.9800
C1Y H1YB 0.9800
C1Y H1YC 0.9800
C1Y H1YD 0.9800
C1Y H1YE 0.9800
C1Y H1YF 0.9800
O21Y C2Y 1.243(4)
O21Y C2Y' 1.277(5)
C31Y N3Y 1.491(4)
C31Y C2Y' 1.556(5)
C31Y H3YA 0.9800
C31Y H3YB 0.9800
C31Y H3YC 0.9800
C31Y H3YD 0.9800
C31Y H3YE 0.9800
C31Y H3YF 0.9800
C32Y N3Y' 1.491(4)
C32Y N3Y 1.494(4)
C32Y H4YA 0.9800
C32Y H4YB 0.9800
C32Y H4YC 0.9800
C32Y H4YD 0.9800
C32Y H4YE 0.9800
C32Y H4YF 0.9800
C2X N3X 1.329(3)
C2X' N3X' 1.348(9)
C2Y N3Y 1.326(5)
C2Y' N3Y' 1.342(7)

loop_
_geom_hbond_atom_site_label_D
_geom_hbond_atom_site_label_H
_geom_hbond_atom_site_label_A
_geom_hbond_site_symmetry_A
_geom_hbond_distance_DH
_geom_hbond_distance_HA
_geom_hbond_distance_DA
_geom_hbond_angle_DHA
N1A H1A O21X . 0.882(15) 1.885(15) 2.7447(19) 164.6(18)
N3A H3A N3C . 0.872(15) 2.255(15) 3.120(2) 171.4(18)
N1B H1B O21Y . 0.883(15) 1.897(16) 2.766(2) 167.8(19)
N3B H3B N1C . 0.850(15) 2.088(15) 2.936(2) 174.9(19)
N21C H21C O41B . 0.853(16) 2.005(17) 2.856(2) 175(2)
N21C H22C O41A . 0.870(16) 1.952(17) 2.822(2) 178(2)
N41C H41C S21A . 0.880(18) 2.492(19) 3.365(2) 172(3)
N41C H42C O41A 1_455 0.895(18) 1.971(19) 2.862(2) 174(3)
N41' H41' S21B . 0.88 2.39 3.234(9) 160.5
N41' H42' O41B 1_455 0.88 1.93 2.755(9) 155.4

loop_
_geom_torsion_atom_site_label_1
_geom_torsion_atom_site_label_2
_geom_torsion_atom_site_label_3
_geom_torsion_atom_site_label_4
_geom_torsion
C6A N1A C2A N3A 1.0(2)
C6A N1A C2A S21A -179.18(13)
N1A C2A N3A C4A 0.1(2)
S21A C2A N3A C4A -179.65(13)
C2A N3A C4A O41A -179.10(16)
C2A N3A C4A C5A -0.4(2)
O41A C4A C5A C6A 178.13(17)
N3A C4A C5A C6A -0.5(2)
C4A C5A C6A N1A 1.6(3)
C4A C5A C6A C61A -177.10(16)
C2A N1A C6A C5A -1.9(3)
C2A N1A C6A C61A 176.85(15)
C6B N1B C2B N3B 0.0(2)
C6B N1B C2B S21B 179.57(13)
N1B C2B N3B C4B 0.3(3)
S21B C2B N3B C4B -179.26(14)
C2B N3B C4B O41B -179.81(17)
C2B N3B C4B C5B 0.2(3)
O41B C4B C5B C6B 178.87(19)
N3B C4B C5B C6B -1.2(3)
C4B C5B C6B N1B 1.5(3)
C4B C5B C6B C61B -177.88(17)
C2B N1B C6B C5B -0.9(3)
C2B N1B C6B C61B 178.53(16)
C6C N1C C2C N21C -179.27(18)
C6C N1C C2C N3C -0.1(3)
N21C C2C N3C C4C 179.41(18)
N1C C2C N3C C4C 0.2(3)
C2C N3C C4C N41C 179.5(2)
C2C N3C C4C C5C 0.1(3)
N41C C4C C5C C6C -179.8(2)
N3C C4C C5C C6C -0.5(3)
C2C N1C C6C N41' 171.6(8)
C2C N1C C6C C5C -0.4(3)
C4C C5C C6C N41' -172.9(6)
C4C C5C C6C N1C 0.6(3)
C2X' O21X C2X N3X 1.5(14)
C2X' O21X C2X C1X -179.7(14)
N3X' C1X C2X O21X -176.9(11)
N3X' C1X C2X N3X 1.9(11)
O21X C2X N3X C31X -4.7(3)
C1X C2X N3X C31X 176.5(2)
O21X C2X N3X C32X 178.3(2)
C1X C2X N3X C32X -0.5(3)
C2X' C31X N3X C2X 1.7(12)
C2X' C31X N3X C32X 178.8(12)
N3X' C32X N3X C2X -1.5(11)
N3X' C32X N3X C31X -178.5(12)
C2X O21X C2X' N3X' -2.4(9)
C2X O21X C2X' C31X 178(3)
N3X C31X C2X' O21X 179(3)
N3X C31X C2X' N3X' -0.9(9)
O21X C2X' N3X' C1X 4(2)
C31X C2X' N3X' C1X -176.1(11)
O21X C2X' N3X' C32X -179.2(12)
C31X C2X' N3X' C32X 0(2)
C2X C1X N3X' C2X' -0.8(9)
C2X C1X N3X' C32X -176(3)
N3X C32X N3X' C2X' 0.5(9)
N3X C32X N3X' C1X 176(3)
C2Y' O21Y C2Y N3Y 4.4(4)
C2Y' O21Y C2Y C1Y -173.5(6)
N3Y' C1Y C2Y O21Y 173.4(5)
N3Y' C1Y C2Y N3Y -4.6(3)
O21Y C2Y N3Y C31Y -1.9(4)
C1Y C2Y N3Y C31Y 176.2(2)
O21Y C2Y N3Y C32Y -179.3(3)
C1Y C2Y N3Y C32Y -1.2(4)
C2Y' C31Y N3Y C2Y -2.5(4)
C2Y' C31Y N3Y C32Y 174.8(5)
N3Y' C32Y N3Y C2Y 5.8(3)
N3Y' C32Y N3Y C31Y -171.3(5)
C2Y O21Y C2Y' N3Y' 3.9(3)
C2Y O21Y C2Y' C31Y -173.6(8)
N3Y C31Y C2Y' O21Y 172.3(7)
N3Y C31Y C2Y' N3Y' -5.2(3)
O21Y C2Y' N3Y' C32Y -173.2(4)
C31Y C2Y' N3Y' C32Y 4.7(6)
O21Y C2Y' N3Y' C1Y -0.6(6)
C31Y C2Y' N3Y' C1Y 177.2(3)
N3Y C32Y N3Y' C2Y' 1.6(3)
N3Y C32Y N3Y' C1Y -169.2(6)
C2Y C1Y N3Y' C2Y' -2.7(3)
C2Y C1Y N3Y' C32Y 168.7(6)
